data_4080845
loop_
_publ_author_name
'Fianchini, Mauro'
'Campana, Charles F.'
'Chilukuri, Bhaskar'
'Cundari, Thomas R.'
'Petricek, Vaclav'
'Dias, H. V. Rasika'

_publ_section_title
;
 Use of [SbF6]&#x2212;to Isolate Cationic Copper and Silver Adducts with
 More than One Ethylene on the Metal Center
;
_journal_issue 10
_journal_name_full Organometallics
_journal_page_first 3034
_journal_paper_doi 10.1021/om4002439
_journal_volume 32
_journal_year 2013
_chemical_formula_moiety '2(C12 H24 Cl Cu3), C6 H12 Cu, 5(F6 Sb)'
_chemical_formula_sum 'C30 H60 Cl2 Cu7 F30 Sb5'
_chemical_formula_weight 2115.21
_space_group_crystal_system triclinic
_space_group_IT_number 2
_space_group_name_Hall '-P 1'
_space_group_name_H-M_alt 'P -1'
_symmetry_space_group_name_Hall '-P 1'
_symmetry_space_group_name_H-M 'P -1'
_atom_sites_solution_hydrogens geom
_audit_creation_date 2013-05-02
_audit_creation_method
; 
  Olex2 1.2 
  (compiled Apr 23 2013 17:59:47, GUI svn.r4466) 
;
_cell_angle_alpha 101.544(2)
_cell_angle_beta 96.973(2)
_cell_angle_gamma 93.283(2)
_cell_formula_units_Z 2
_cell_length_a 8.5814(4)
_cell_length_b 18.1377(9)
_cell_length_c 20.3187(10)
_cell_measurement_reflns_used 1434
_cell_measurement_temperature 100(2)
_cell_measurement_theta_max 28.27
_cell_measurement_theta_min 2.75
_cell_volume 3064.8(3)
_computing_cell_refinement 'Bruker SMART'
_computing_data_collection 'Bruker SMART'
_computing_data_reduction 'Bruker SAINT'
_computing_molecular_graphics
; 
O. V. Dolomanov, L. J. Bourhis, R. J. Gildea, J. A. K. Howard and H. Puschmann, 
OLEX2: a complete structure solution, refinement and analysis program. 
J. Appl. Cryst. (2009). 42, 339-341. 
;
_computing_publication_material
; 
O. V. Dolomanov, L. J. Bourhis, R. J. Gildea, J. A. K. Howard and H. Puschmann, 
OLEX2: a complete structure solution, refinement and analysis program. 
J. Appl. Cryst. (2009). 42, 339-341. 
;
_computing_structure_refinement 'SHELXL-2013 (Sheldrick, 2013)'
_computing_structure_solution 'Bruker SHELXTL'
_diffrn_ambient_temperature 100(2)
_diffrn_measured_fraction_theta_full 0.996
_diffrn_measured_fraction_theta_max 0.996
_diffrn_measurement_device_type 'CCD area detector'
_diffrn_measurement_method 'phi and omega scans'
_diffrn_radiation_type MoK\a
_diffrn_radiation_wavelength 0.71073
_diffrn_reflns_av_unetI/netI 0.0606
_diffrn_reflns_Laue_measured_fraction_full 0.996
_diffrn_reflns_Laue_measured_fraction_max 0.996
_diffrn_reflns_limit_h_max 10
_diffrn_reflns_limit_h_min -10
_diffrn_reflns_limit_k_max 21
_diffrn_reflns_limit_k_min -21
_diffrn_reflns_limit_l_max 24
_diffrn_reflns_limit_l_min 0
_diffrn_reflns_number 31462
_diffrn_reflns_point_group_measured_fraction_full 0.996
_diffrn_reflns_point_group_measured_fraction_max 0.996
_diffrn_reflns_theta_full 25.242
_diffrn_reflns_theta_max 25.499
_diffrn_reflns_theta_min 1.698
_exptl_absorpt_coefficient_mu 4.740
_exptl_absorpt_correction_T_max 0.745686
_exptl_absorpt_correction_T_min 0.603031
_exptl_absorpt_correction_type multi-scan
_exptl_absorpt_process_details 'TWINABS 2012/2'
_exptl_crystal_colour 'clear colourless'
_exptl_crystal_density_diffrn 2.292
_exptl_crystal_density_method 'not measured'
_exptl_crystal_description block
_exptl_crystal_F_000 2004
_exptl_crystal_size_max 0.170
_exptl_crystal_size_mid 0.170
_exptl_crystal_size_min 0.160
_refine_diff_density_max 5.072
_refine_diff_density_min -3.065
_refine_diff_density_rms 0.613
_refine_ls_extinction_method none
_refine_ls_goodness_of_fit_ref 1.019
_refine_ls_hydrogen_treatment constr
_refine_ls_matrix_type full
_refine_ls_number_parameters 689
_refine_ls_number_reflns 31462
_refine_ls_number_restraints 39
_refine_ls_restrained_S_all 1.019
_refine_ls_R_factor_all 0.0926
_refine_ls_R_factor_gt 0.0675
_refine_ls_shift/su_max 0.010
_refine_ls_shift/su_mean 0.001
_refine_ls_structure_factor_coef Fsqd
_refine_ls_weighting_details 'w=1/[\s^2^(Fo^2^)+(0.0757P)^2^+40.1382P] where P=(Fo^2^+2Fc^2^)/3'
_refine_ls_weighting_scheme calc
_refine_ls_wR_factor_gt 0.2014
_refine_ls_wR_factor_ref 0.2184
_reflns_Friedel_coverage 0.000
_reflns_number_gt 21448
_reflns_number_total 31462
_reflns_threshold_expression 'I > 2\s(I)'
_cod_data_source_file om4002439_si_002.cif
_cod_data_source_block dias505
_cod_database_code 4080845
_shelx_estimated_absorpt_t_max 0.518
_shelx_estimated_absorpt_t_min 0.491
_shelx_space_group_comment
; 
The symmetry employed for this shelxl refinement is uniquely defined 
by the following loop, which should always be used as a source of 
symmetry information in preference to the above space-group names. 
They are only intended as comments. 
;
_shelxl_version_number 2013-3

loop_
_space_group_symop_operation_xyz
'x, y, z'
'-x, -y, -z'

loop_
_atom_site_label
_atom_site_type_symbol
_atom_site_fract_x
_atom_site_fract_y
_atom_site_fract_z
_atom_site_U_iso_or_equiv
_atom_site_adp_type
_atom_site_occupancy
_atom_site_site_symmetry_order
_atom_site_calc_flag
_atom_site_refinement_flags_posn
_atom_site_refinement_flags_adp
_atom_site_refinement_flags_occupancy
_atom_site_disorder_assembly
_atom_site_disorder_group
Cl1 Cl -0.35750(14) 0.59351(6) 0.29877(5) 0.0286(3) Uani 1 1 d . . . . .
Cu1 Cu -0.34619(6) 0.51687(3) 0.19384(3) 0.02086(14) Uani 1 1 d . . . . .
C1 C -0.5512(5) 0.4443(3) 0.1893(2) 0.0299(14) Uani 1 1 d D . . . .
H1A H -0.5517 0.4150 0.2254 0.033 Uiso 1 1 calc R U . . .
H1B H -0.6531 0.4651 0.1784 0.033 Uiso 1 1 calc R U . . .
C2 C -0.4776(5) 0.4153(3) 0.1360(2) 0.0303(14) Uani 1 1 d D . . . .
H2A H -0.5305 0.4176 0.0905 0.033 Uiso 1 1 calc R U . . .
H2B H -0.4289 0.3674 0.1376 0.033 Uiso 1 1 calc R U . . .
C3 C -0.1924(6) 0.5214(3) 0.1183(2) 0.0352(15) Uani 1 1 d D . . . .
H3A H -0.1227 0.4798 0.1098 0.039 Uiso 1 1 calc R U . . .
H3B H -0.2378 0.5370 0.0765 0.039 Uiso 1 1 calc R U . . .
C4 C -0.1453(6) 0.5775(3) 0.1737(2) 0.0362(15) Uani 1 1 d D . . . .
H4A H -0.1589 0.6297 0.1677 0.040 Uiso 1 1 calc R U . . .
H4B H -0.0440 0.5726 0.2009 0.040 Uiso 1 1 calc R U . . .
Cu2 Cu -0.54248(6) 0.67919(3) 0.29147(3) 0.01956(14) Uani 1 1 d . . . . .
C5 C -0.3937(5) 0.7656(2) 0.2690(2) 0.0247(12) Uani 1 1 d D . . . .
H5A H -0.3127 0.7924 0.3063 0.027 Uiso 1 1 calc R U . . .
H5B H -0.3549 0.7545 0.2244 0.027 Uiso 1 1 calc R U . . .
C6 C -0.5416(5) 0.7888(2) 0.2694(2) 0.0317(14) Uani 1 1 d D . . . .
H6A H -0.5988 0.7928 0.2251 0.035 Uiso 1 1 calc R U . . .
H6B H -0.5566 0.8307 0.3070 0.035 Uiso 1 1 calc R U . . .
C7 C -0.7888(5) 0.6795(2) 0.2987(2) 0.0272(13) Uani 1 1 d D . . . .
H7A H -0.8197 0.7152 0.3375 0.030 Uiso 1 1 calc R U . . .
H7B H -0.8600 0.6760 0.2558 0.030 Uiso 1 1 calc R U . . .
C8 C -0.7367(5) 0.6140(2) 0.3114(2) 0.0269(13) Uani 1 1 d D . . . .
H8A H -0.7748 0.5677 0.2769 0.030 Uiso 1 1 calc R U . . .
H8B H -0.7346 0.6069 0.3585 0.030 Uiso 1 1 calc R U . . .
Cu3 Cu -0.25009(6) 0.57256(3) 0.40191(3) 0.02335(15) Uani 1 1 d . . . . .
C9 C -0.0888(6) 0.6695(3) 0.4225(2) 0.0426(17) Uani 1 1 d D U . . .
H9A H -0.0060 0.6692 0.3925 0.047 Uiso 1 1 calc R U . . .
H9B H -0.1339 0.7188 0.4333 0.047 Uiso 1 1 calc R U . . .
C10 C -0.0616(7) 0.6338(3) 0.4733(3) 0.068(2) Uani 1 1 d D U . . .
H10A H -0.0893 0.6593 0.5177 0.074 Uiso 1 1 calc R U . . .
H10B H 0.0387 0.6096 0.4769 0.074 Uiso 1 1 calc R U . . .
C11 C -0.2920(7) 0.4902(3) 0.4603(2) 0.0662(19) Uani 1 1 d D U . . .
H11A H -0.2091 0.4552 0.4651 0.073 Uiso 1 1 calc R U . . .
H11B H -0.3384 0.5075 0.5024 0.073 Uiso 1 1 calc R U . . .
C12 C -0.3919(6) 0.4742(3) 0.4025(2) 0.0502(17) Uani 1 1 d D U . . .
H12A H -0.5043 0.4805 0.4066 0.055 Uiso 1 1 calc R U . . .
H12B H -0.3752 0.4282 0.3694 0.055 Uiso 1 1 calc R U . . .
Cl2 Cl -0.36921(14) 0.09258(6) 0.30200(5) 0.0316(3) Uani 1 1 d . . . . .
Cu4 Cu -0.34419(6) 0.01188(3) 0.20116(3) 0.01934(14) Uani 1 1 d . . . . .
C13 C -0.5547(5) -0.0568(2) 0.1960(3) 0.0300(14) Uani 1 1 d . . . . .
H13A H -0.5602 -0.0851 0.2326 0.033 Uiso 1 1 calc R U . . .
H13B H -0.6541 -0.0347 0.1836 0.033 Uiso 1 1 calc R U . . .
C14 C -0.4779(6) -0.0885(3) 0.1435(3) 0.0344(15) Uani 1 1 d . . . . .
H14A H -0.5271 -0.0864 0.0973 0.038 Uiso 1 1 calc R U . . .
H14B H -0.4330 -0.1370 0.1464 0.038 Uiso 1 1 calc R U . . .
C15 C -0.1803(6) 0.0113(3) 0.1291(3) 0.0460(17) Uani 1 1 d . . . . .
H15A H -0.1126 -0.0313 0.1233 0.051 Uiso 1 1 calc R U . . .
H15B H -0.2190 0.0262 0.0861 0.051 Uiso 1 1 calc R U . . .
C16 C -0.1367(5) 0.0682(3) 0.1841(2) 0.0324(14) Uani 1 1 d . . . . .
H16A H -0.1454 0.1201 0.1765 0.036 Uiso 1 1 calc R U . . .
H16B H -0.0392 0.0628 0.2136 0.036 Uiso 1 1 calc R U . . .
Cu5 Cu -0.54859(6) 0.17977(3) 0.29131(3) 0.01993(14) Uani 1 1 d . . . . .
C17 C -0.4001(5) 0.2592(2) 0.2616(2) 0.0280(13) Uani 1 1 d . . . . .
H17A H -0.3142 0.2863 0.2966 0.031 Uiso 1 1 calc R U . . .
H17B H -0.3667 0.2441 0.2162 0.031 Uiso 1 1 calc R U . . .
C18 C -0.5450(6) 0.2867(2) 0.2634(2) 0.0316(14) Uani 1 1 d . . . . .
H18A H -0.6057 0.2889 0.2193 0.035 Uiso 1 1 calc R U . . .
H18B H -0.5532 0.3311 0.2998 0.035 Uiso 1 1 calc R U . . .
C19 C -0.7916(5) 0.1847(2) 0.3036(2) 0.0270(13) Uani 1 1 d . . . . .
H19A H -0.8164 0.2225 0.3424 0.030 Uiso 1 1 calc R U . . .
H19B H -0.8667 0.1807 0.2618 0.030 Uiso 1 1 calc R U . . .
C20 C -0.7425(5) 0.1194(2) 0.3174(2) 0.0264(12) Uani 1 1 d . . . . .
H20A H -0.7862 0.0726 0.2846 0.029 Uiso 1 1 calc R U . . .
H20B H -0.7360 0.1144 0.3652 0.029 Uiso 1 1 calc R U . . .
Cu6 Cu -0.24799(6) 0.08159(3) 0.40674(3) 0.02247(15) Uani 1 1 d . . . . .
C21 C -0.0913(5) 0.1786(3) 0.4196(3) 0.0339(14) Uani 1 1 d . . . . .
H21A H -0.0117 0.1762 0.3879 0.037 Uiso 1 1 calc R U . . .
H21B H -0.1382 0.2277 0.4278 0.037 Uiso 1 1 calc R U . . .
C22 C -0.0564(6) 0.1484(3) 0.4734(3) 0.0439(17) Uani 1 1 d . . . . .
H22A H -0.0814 0.1771 0.5172 0.048 Uiso 1 1 calc R U . . .
H22B H 0.0453 0.1255 0.4772 0.048 Uiso 1 1 calc R U . . .
C23 C -0.2767(7) 0.0062(3) 0.4718(2) 0.0420(15) Uani 1 1 d . . . . .
H23A H -0.1901 -0.0265 0.4782 0.046 Uiso 1 1 calc R U . . .
H23B H -0.3204 0.0263 0.5140 0.046 Uiso 1 1 calc R U . . .
C24 C -0.3813(6) -0.0164(3) 0.4152(2) 0.0358(15) Uani 1 1 d . . . . .
H24A H -0.4935 -0.0112 0.4205 0.039 Uiso 1 1 calc R U . . .
H24B H -0.3632 -0.0640 0.3846 0.039 Uiso 1 1 calc R U . . .
Cu7 Cu 0.01826(6) 0.75718(3) -0.00411(3) 0.02465(16) Uani 1 1 d . . . . .
C25 C -0.1191(6) 0.6674(3) -0.0782(3) 0.0412(17) Uani 1 1 d . . . . .
H25A H -0.1889 0.6828 -0.1146 0.045 Uiso 1 1 calc R U . . .
H25B H -0.0643 0.6220 -0.0944 0.045 Uiso 1 1 calc R U . . .
C26 C -0.1759(7) 0.6719(3) -0.0165(3) 0.059(2) Uani 1 1 d . . . . .
H26A H -0.1573 0.6294 0.0065 0.065 Uiso 1 1 calc R U . . .
H26B H -0.2818 0.6902 -0.0137 0.065 Uiso 1 1 calc R U . . .
C27 C -0.0410(7) 0.7895(3) 0.0972(3) 0.0505(19) Uani 1 1 d . . . . .
H27A H -0.1382 0.8158 0.1019 0.056 Uiso 1 1 calc R U . . .
H27B H -0.0268 0.7521 0.1263 0.056 Uiso 1 1 calc R U . . .
C28 C 0.0919(6) 0.8330(3) 0.0921(3) 0.0429(17) Uani 1 1 d . . . . .
H28A H 0.1913 0.8235 0.1180 0.047 Uiso 1 1 calc R U . . .
H28B H 0.0799 0.8873 0.0936 0.047 Uiso 1 1 calc R U . . .
C29 C 0.2163(6) 0.8179(3) -0.0322(3) 0.0501(17) Uani 1 1 d . . . . .
H29A H 0.2056 0.8718 -0.0331 0.055 Uiso 1 1 calc R U . . .
H29B H 0.3224 0.8081 -0.0126 0.055 Uiso 1 1 calc R U . . .
C30 C 0.1452(7) 0.7655(3) -0.0895(3) 0.0477(18) Uani 1 1 d . . . . .
H30A H 0.2061 0.7224 -0.1059 0.053 Uiso 1 1 calc R U . . .
H30B H 0.0892 0.7861 -0.1264 0.053 Uiso 1 1 calc R U . . .
Sb1 Sb 0.01114(3) 0.40566(2) 0.29645(2) 0.02626(8) Uani 1 1 d . . . . .
F1 F 0.0190(4) 0.31052(17) 0.24333(17) 0.0579(12) Uani 1 1 d . . . . .
F2 F 0.0893(4) 0.44932(18) 0.22914(16) 0.0506(10) Uani 1 1 d . . . . .
F3 F -0.1912(3) 0.40979(16) 0.25376(15) 0.0417(9) Uani 1 1 d . . . . .
F4 F -0.0018(4) 0.50229(16) 0.34964(15) 0.0453(9) Uani 1 1 d . . . . .
F5 F -0.0721(4) 0.36351(18) 0.36308(15) 0.0535(11) Uani 1 1 d . . . . .
F6 F 0.2147(4) 0.4053(2) 0.3389(2) 0.0762(14) Uani 1 1 d . . . . .
Sb2 Sb -0.50300(3) 0.74320(2) 0.50013(2) 0.02336(8) Uani 1 1 d . . . . .
F7 F -0.4527(3) 0.75911(16) 0.41655(13) 0.0359(8) Uani 1 1 d . . . . .
F8 F -0.5279(3) 0.84600(15) 0.52848(14) 0.0369(9) Uani 1 1 d . . . . .
F9 F -0.7164(3) 0.72520(17) 0.46421(14) 0.0393(9) Uani 1 1 d . . . . .
F10 F -0.5505(3) 0.72788(16) 0.58449(13) 0.0390(9) Uani 1 1 d . . . . .
F11 F -0.4754(3) 0.64092(15) 0.47175(15) 0.0392(9) Uani 1 1 d . . . . .
F12 F -0.2902(3) 0.76120(18) 0.53571(14) 0.0417(9) Uani 1 1 d . . . . .
Sb3 Sb 0.01172(3) 0.90625(2) 0.31068(2) 0.02436(8) Uani 1 1 d . . . . .
F13 F 0.0133(4) 1.00576(16) 0.36112(15) 0.0466(10) Uani 1 1 d . . . . .
F14 F -0.0873(4) 0.87067(16) 0.37740(13) 0.0390(9) Uani 1 1 d . . . . .
F15 F 0.2087(4) 0.8966(2) 0.35649(18) 0.0675(13) Uani 1 1 d . . . . .
F16 F 0.0032(4) 0.80775(16) 0.26065(15) 0.0466(10) Uani 1 1 d . . . . .
F17 F 0.1033(4) 0.94449(17) 0.24343(15) 0.0454(9) Uani 1 1 d . . . . .
F18 F -0.1872(3) 0.91752(15) 0.26601(14) 0.0379(8) Uani 1 1 d . . . . .
Sb4 Sb -0.65920(4) 0.62661(2) 0.07737(2) 0.02404(8) Uani 1 1 d . . . . .
F19 F -0.8234(4) 0.65877(19) 0.12583(16) 0.0569(11) Uani 1 1 d . . . . .
F20 F -0.5426(4) 0.61281(15) 0.15882(14) 0.0408(9) Uani 1 1 d . . . . .
F21 F -0.7465(4) 0.52745(17) 0.06167(17) 0.0567(11) Uani 1 1 d . . . . .
F22 F -0.4949(4) 0.5947(2) 0.02998(16) 0.0574(11) Uani 1 1 d . . . . .
F23 F -0.7760(4) 0.64146(17) -0.00206(15) 0.0501(10) Uani 1 1 d . . . . .
F24 F -0.5725(4) 0.72548(15) 0.09428(16) 0.0562(11) Uani 1 1 d . . . . .
Sb5 Sb -0.67997(3) 0.11201(2) 0.07811(2) 0.02248(8) Uani 0.647(2) 1 d . . P A 1
F25 F -0.8237(6) 0.1499(3) 0.1357(2) 0.0548(15) Uani 0.647(2) 1 d . . P A 1
F26 F -0.5326(6) 0.1041(2) 0.1532(2) 0.0504(14) Uani 0.647(2) 1 d . . P A 1
F27 F -0.7433(6) 0.0076(2) 0.0566(3) 0.0479(13) Uani 0.647(2) 1 d . U P A 1
F28 F -0.5414(7) 0.0769(3) 0.0179(3) 0.0688(18) Uani 0.647(2) 1 d . . P A 1
F29 F -0.8274(6) 0.1221(3) 0.0054(2) 0.0563(15) Uani 0.647(2) 1 d . . P A 1
F30 F -0.5930(6) 0.2111(3) 0.0885(3) 0.0544(13) Uani 0.647(2) 1 d . . P A 1
Sb5' Sb -0.67997(3) 0.11201(2) 0.07811(2) 0.02248(8) Uani 0.353(2) 1 d . . P A 2
F25' F -0.7359(11) 0.1122(5) 0.1651(5) 0.0548(15) Uani 0.353(2) 1 d . . P A 2
F26' F -0.4723(11) 0.0901(4) 0.1100(4) 0.0504(14) Uani 0.353(2) 1 d . . P A 2
F27' F -0.7766(10) 0.0196(4) 0.0788(5) 0.0479(13) Uani 0.353(2) 1 d . U P A 2
F28' F -0.6217(12) 0.1174(6) -0.0059(5) 0.0688(18) Uani 0.353(2) 1 d . . P A 2
F29' F -0.8853(11) 0.1304(5) 0.0456(4) 0.0563(15) Uani 0.353(2) 1 d . . P A 2
F30' F -0.6315(10) 0.2159(5) 0.0983(5) 0.0544(13) Uani 0.353(2) 1 d . . P A 2

loop_
_atom_site_aniso_label
_atom_site_aniso_U_11
_atom_site_aniso_U_22
_atom_site_aniso_U_33
_atom_site_aniso_U_23
_atom_site_aniso_U_13
_atom_site_aniso_U_12
Cl1 0.0395(6) 0.0284(5) 0.0163(5) 0.0002(4) -0.0014(4) 0.0175(4)
Cu1 0.0212(2) 0.0236(2) 0.0171(2) 0.0029(2) 0.0011(2) 0.0042(2)
C1 0.029(2) 0.031(2) 0.026(2) 0.0043(19) -0.002(2) -0.007(2)
C2 0.027(2) 0.024(2) 0.029(2) -0.008(2) -0.010(2) -0.0062(19)
C3 0.036(3) 0.047(3) 0.028(2) 0.015(2) 0.0136(19) 0.006(2)
C4 0.028(2) 0.043(3) 0.036(2) 0.008(2) 0.008(2) -0.010(2)
Cu2 0.0214(2) 0.0177(2) 0.0198(2) 0.00467(19) 0.0020(2) 0.00212(19)
C5 0.031(2) 0.023(2) 0.0230(19) 0.0109(16) 0.0098(17) -0.0055(17)
C6 0.054(3) 0.0125(19) 0.031(2) 0.0068(17) 0.012(2) 0.0008(19)
C7 0.015(2) 0.036(2) 0.030(2) 0.0087(19) -0.0021(18) 0.0055(18)
C8 0.019(2) 0.028(2) 0.033(2) 0.0076(18) 0.0039(18) -0.0088(17)
Cu3 0.0228(3) 0.0298(3) 0.0180(2) 0.0052(2) 0.0012(2) 0.0088(2)
C9 0.022(2) 0.047(3) 0.046(3) -0.020(3) 0.009(2) -0.003(2)
C10 0.036(3) 0.076(4) 0.063(4) -0.030(3) -0.035(3) 0.017(3)
C11 0.096(4) 0.073(3) 0.058(3) 0.053(2) 0.038(3) 0.047(3)
C12 0.065(3) 0.033(2) 0.067(3) 0.023(2) 0.040(2) 0.006(2)
Cl2 0.0445(6) 0.0332(5) 0.0176(5) 0.0033(4) 0.0009(5) 0.0228(5)
Cu4 0.0196(2) 0.0198(2) 0.0186(2) 0.00432(19) 0.00124(19) 0.00314(19)
C13 0.022(2) 0.024(2) 0.043(3) 0.0100(19) -0.001(2) -0.0026(18)
C14 0.032(3) 0.028(2) 0.037(3) 0.005(2) -0.012(2) -0.005(2)
C15 0.040(3) 0.045(3) 0.058(3) 0.011(2) 0.030(2) 0.005(2)
C16 0.024(2) 0.037(2) 0.041(2) 0.0164(19) 0.0097(19) -0.0053(19)
Cu5 0.0209(2) 0.0176(2) 0.0214(2) 0.00499(19) 0.0012(2) 0.00224(19)
C17 0.032(2) 0.025(2) 0.027(2) 0.0080(17) 0.0058(19) -0.0055(19)
C18 0.042(3) 0.017(2) 0.036(2) 0.0100(18) 0.001(2) -0.0060(19)
C19 0.018(2) 0.029(2) 0.034(2) 0.0100(18) 0.0001(18) 0.0024(18)
C20 0.020(2) 0.031(2) 0.029(2) 0.0121(17) -0.0005(18) -0.0088(18)
Cu6 0.0239(3) 0.0255(2) 0.0177(2) 0.0031(2) 0.0021(2) 0.0062(2)
C21 0.019(2) 0.030(2) 0.046(3) -0.006(2) 0.009(2) -0.0124(19)
C22 0.031(3) 0.041(3) 0.048(3) -0.009(3) -0.011(2) 0.003(2)
C23 0.058(3) 0.043(2) 0.039(2) 0.0305(18) 0.018(2) 0.019(2)
C24 0.045(3) 0.024(2) 0.044(2) 0.0106(19) 0.022(2) 0.001(2)
Cu7 0.0234(3) 0.0231(2) 0.0275(3) 0.0087(2) -0.0035(2) 0.0041(2)
C25 0.040(3) 0.033(3) 0.045(3) 0.001(2) -0.008(3) 0.010(2)
C26 0.042(3) 0.034(3) 0.100(5) 0.027(3) -0.001(3) -0.018(2)
C27 0.061(4) 0.052(3) 0.029(3) -0.010(3) -0.004(3) 0.012(3)
C28 0.033(3) 0.041(3) 0.044(3) -0.005(2) -0.020(2) 0.014(2)
C29 0.037(3) 0.067(3) 0.053(3) 0.038(2) -0.001(2) -0.018(2)
C30 0.056(3) 0.065(3) 0.032(2) 0.023(2) 0.017(2) 0.016(3)
Sb1 0.01955(14) 0.02331(14) 0.03219(15) -0.00132(13) -0.00134(13) 0.00600(11)
F1 0.079(2) 0.0325(16) 0.055(2) -0.0061(15) -0.0016(18) 0.0192(16)
F2 0.0457(17) 0.0507(18) 0.0505(17) -0.0043(15) 0.0207(14) -0.0140(14)
F3 0.0210(13) 0.0500(15) 0.0601(16) 0.0321(12) -0.0036(13) -0.0003(12)
F4 0.0509(16) 0.0315(15) 0.0489(16) -0.0121(14) 0.0251(13) -0.0026(13)
F5 0.068(2) 0.0564(17) 0.0368(15) 0.0253(12) -0.0121(15) -0.0042(16)
F6 0.0273(16) 0.103(3) 0.078(3) -0.023(2) -0.0145(17) 0.0308(16)
Sb2 0.01940(13) 0.03167(15) 0.01645(13) -0.00243(12) 0.00259(11) 0.00674(12)
F7 0.0371(15) 0.0456(15) 0.0251(12) 0.0041(12) 0.0095(11) 0.0049(13)
F8 0.0415(15) 0.0285(14) 0.0354(15) -0.0055(12) 0.0020(13) 0.0087(12)
F9 0.0207(13) 0.0583(18) 0.0319(14) -0.0048(14) 0.0000(12) 0.0036(13)
F10 0.0412(15) 0.0501(16) 0.0271(13) 0.0072(12) 0.0092(12) 0.0103(13)
F11 0.0430(16) 0.0316(14) 0.0403(15) 0.0007(13) 0.0036(13) 0.0102(12)
F12 0.0221(13) 0.0614(18) 0.0321(15) -0.0102(14) -0.0027(12) 0.0077(13)
Sb3 0.01961(13) 0.02505(14) 0.02609(14) 0.00033(12) 0.00031(12) 0.00611(11)
F13 0.0573(17) 0.0321(15) 0.0452(16) -0.0131(13) 0.0261(13) -0.0039(14)
F14 0.0525(17) 0.0460(15) 0.0219(12) 0.0147(11) 0.0044(12) 0.0073(14)
F15 0.0304(16) 0.107(3) 0.055(2) -0.004(2) -0.0095(15) 0.0286(17)
F16 0.068(2) 0.0308(14) 0.0382(16) -0.0008(13) 0.0045(15) 0.0142(14)
F17 0.0478(16) 0.0419(16) 0.0438(16) -0.0014(13) 0.0196(13) -0.0104(14)
F18 0.0219(13) 0.0466(14) 0.0501(15) 0.0282(11) -0.0077(12) 0.0055(11)
Sb4 0.03206(15) 0.02399(13) 0.01616(12) 0.00574(11) -0.00250(12) 0.01009(12)
F19 0.0544(18) 0.073(2) 0.0543(17) 0.0232(15) 0.0223(15) 0.0299(16)
F20 0.0586(18) 0.0330(14) 0.0259(13) 0.0052(11) -0.0140(13) 0.0087(13)
F21 0.062(2) 0.0368(15) 0.0644(19) 0.0192(14) -0.0251(17) -0.0131(15)
F22 0.0604(19) 0.080(2) 0.0410(16) 0.0185(15) 0.0208(14) 0.0324(16)
F23 0.067(2) 0.0421(16) 0.0369(15) 0.0078(13) -0.0169(15) 0.0159(15)
F24 0.087(2) 0.0247(13) 0.0506(17) 0.0182(12) -0.0239(17) -0.0119(15)
Sb5 0.02569(14) 0.02618(13) 0.01600(12) 0.00574(11) -0.00104(11) 0.00938(11)
F25 0.055(3) 0.062(3) 0.046(2) -0.003(2) 0.0210(19) 0.010(2)
F26 0.062(3) 0.0241(17) 0.053(3) 0.0053(18) -0.0367(19) 0.0069(17)
F27 0.046(2) 0.0253(16) 0.062(3) -0.0019(17) -0.014(2) 0.0038(16)
F28 0.065(3) 0.088(4) 0.056(3) 0.004(3) 0.031(2) 0.020(3)
F29 0.063(3) 0.058(2) 0.043(3) 0.015(2) -0.025(2) 0.018(2)
F30 0.039(2) 0.0438(17) 0.081(2) 0.0272(16) -0.011(2) -0.0024(16)
Sb5' 0.02569(14) 0.02618(13) 0.01600(12) 0.00574(11) -0.00104(11) 0.00938(11)
F25' 0.055(3) 0.062(3) 0.046(2) -0.003(2) 0.0210(19) 0.010(2)
F26' 0.062(3) 0.0241(17) 0.053(3) 0.0053(18) -0.0367(19) 0.0069(17)
F27' 0.046(2) 0.0253(16) 0.062(3) -0.0019(17) -0.014(2) 0.0038(16)
F28' 0.065(3) 0.088(4) 0.056(3) 0.004(3) 0.031(2) 0.020(3)
F29' 0.063(3) 0.058(2) 0.043(3) 0.015(2) -0.025(2) 0.018(2)
F30' 0.039(2) 0.0438(17) 0.081(2) 0.0272(16) -0.011(2) -0.0024(16)

loop_
_atom_type_symbol
_atom_type_description
_atom_type_scat_dispersion_real
_atom_type_scat_dispersion_imag
_atom_type_scat_source
C C 0.0033 0.0016 'International Tables Vol C Tables 4.2.6.8 and 6.1.1.4'
H H 0.0000 0.0000 'International Tables Vol C Tables 4.2.6.8 and 6.1.1.4'
F F 0.0171 0.0103 'International Tables Vol C Tables 4.2.6.8 and 6.1.1.4'
Cl Cl 0.1484 0.1585 'International Tables Vol C Tables 4.2.6.8 and 6.1.1.4'
Cu Cu 0.3201 1.2651 'International Tables Vol C Tables 4.2.6.8 and 6.1.1.4'
Sb Sb -0.5866 1.5461 'International Tables Vol C Tables 4.2.6.8 and 6.1.1.4'

loop_
_geom_angle_atom_site_label_1
_geom_angle_atom_site_label_2
_geom_angle_atom_site_label_3
_geom_angle
Cu2 Cl1 Cu1 111.15(5)
Cu2 Cl1 Cu3 121.09(5)
Cu3 Cl1 Cu1 126.17(5)
C1 Cu1 Cl1 97.98(12)
C1 Cu1 C2 36.90(16)
C1 Cu1 C3 129.43(16)
C2 Cu1 Cl1 134.43(13)
C2 Cu1 C3 93.20(17)
C3 Cu1 Cl1 132.36(12)
C4 Cu1 Cl1 95.25(12)
C4 Cu1 C1 166.41(16)
C4 Cu1 C2 130.22(17)
C4 Cu1 C3 37.16(16)
Cu1 C1 H1A 116.3
Cu1 C1 H1B 116.3
H1A C1 H1B 113.3
C2 C1 Cu1 72.9(3)
C2 C1 H1A 116.3
C2 C1 H1B 116.3
Cu1 C2 H2A 116.6
Cu1 C2 H2B 116.6
C1 C2 Cu1 70.2(2)
C1 C2 H2A 116.6
C1 C2 H2B 116.6
H2A C2 H2B 113.6
Cu1 C3 H3A 116.6
Cu1 C3 H3B 116.6
H3A C3 H3B 113.6
C4 C3 Cu1 70.0(3)
C4 C3 H3A 116.6
C4 C3 H3B 116.6
Cu1 C4 H4A 116.3
Cu1 C4 H4B 116.3
C3 C4 Cu1 72.9(3)
C3 C4 H4A 116.3
C3 C4 H4B 116.3
H4A C4 H4B 113.3
C5 Cu2 Cl1 97.40(12)
C5 Cu2 C6 37.42(16)
C5 Cu2 C7 127.46(16)
C6 Cu2 Cl1 134.80(13)
C6 Cu2 C7 90.04(17)
C7 Cu2 Cl1 135.09(12)
C8 Cu2 Cl1 98.00(12)
C8 Cu2 C5 164.59(16)
C8 Cu2 C6 127.18(17)
C8 Cu2 C7 37.14(16)
Cu2 C5 H5A 116.4
Cu2 C5 H5B 116.4
H5A C5 H5B 113.4
C6 C5 Cu2 71.5(3)
C6 C5 H5A 116.4
C6 C5 H5B 116.4
Cu2 C6 H6A 116.5
Cu2 C6 H6B 116.5
C5 C6 Cu2 71.1(3)
C5 C6 H6A 116.5
C5 C6 H6B 116.5
H6A C6 H6B 113.5
Cu2 C7 H7A 116.6
Cu2 C7 H7B 116.6
H7A C7 H7B 113.6
C8 C7 Cu2 70.5(3)
C8 C7 H7A 116.6
C8 C7 H7B 116.6
Cu2 C8 H8A 116.3
Cu2 C8 H8B 116.3
C7 C8 Cu2 72.3(3)
C7 C8 H8A 116.3
C7 C8 H8B 116.3
H8A C8 H8B 113.3
C9 Cu3 Cl1 93.75(14)
C9 Cu3 C10 36.5(2)
C9 Cu3 C11 131.0(2)
C10 Cu3 Cl1 130.21(17)
C11 Cu3 Cl1 135.26(15)
C11 Cu3 C10 94.5(2)
C12 Cu3 Cl1 98.41(14)
C12 Cu3 C9 167.79(19)
C12 Cu3 C10 131.4(2)
C12 Cu3 C11 36.86(19)
Cu3 C9 H9A 116.3
Cu3 C9 H9B 116.3
H9A C9 H9B 113.3
C10 C9 Cu3 72.4(3)
C10 C9 H9A 116.3
C10 C9 H9B 116.3
Cu3 C10 H10A 116.5
Cu3 C10 H10B 116.5
C9 C10 Cu3 71.1(3)
C9 C10 H10A 116.5
C9 C10 H10B 116.5
H10A C10 H10B 113.5
Cu3 C11 H11A 116.5
Cu3 C11 H11B 116.5
H11A C11 H11B 113.5
C12 C11 Cu3 70.7(3)
C12 C11 H11A 116.5
C12 C11 H11B 116.5
Cu3 C12 H12A 116.3
Cu3 C12 H12B 116.3
C11 C12 Cu3 72.4(3)
C11 C12 H12A 116.3
C11 C12 H12B 116.3
H12A C12 H12B 113.3
Cu5 Cl2 Cu4 113.87(5)
Cu5 Cl2 Cu6 121.36(5)
Cu6 Cl2 Cu4 124.49(6)
C13 Cu4 Cl2 96.18(13)
C13 Cu4 C14 37.50(19)
C13 Cu4 C15 130.38(19)
C14 Cu4 Cl2 133.46(15)
C14 Cu4 C15 93.4(2)
C15 Cu4 Cl2 133.12(14)
C16 Cu4 Cl2 95.98(13)
C16 Cu4 C13 167.48(18)
C16 Cu4 C14 130.53(19)
C16 Cu4 C15 37.25(18)
Cu4 C13 H13A 116.3
Cu4 C13 H13B 116.3
H13A C13 H13B 113.3
C14 C13 Cu4 72.3(3)
C14 C13 H13A 116.3
C14 C13 H13B 116.3
Cu4 C14 H14A 116.6
Cu4 C14 H14B 116.6
C13 C14 Cu4 70.2(3)
C13 C14 H14A 116.6
C13 C14 H14B 116.6
H14A C14 H14B 113.6
Cu4 C15 H15A 116.7
Cu4 C15 H15B 116.7
H15A C15 H15B 113.7
C16 C15 Cu4 69.5(3)
C16 C15 H15A 116.7
C16 C15 H15B 116.7
Cu4 C16 H16A 116.2
Cu4 C16 H16B 116.2
C15 C16 Cu4 73.3(3)
C15 C16 H16A 116.2
C15 C16 H16B 116.2
H16A C16 H16B 113.2
C17 Cu5 Cl2 97.57(13)
C17 Cu5 C18 37.84(19)
C17 Cu5 C19 128.21(18)
C17 Cu5 C20 165.20(18)
C18 Cu5 Cl2 135.41(14)
C18 Cu5 C19 90.38(19)
C19 Cu5 Cl2 134.20(13)
C20 Cu5 Cl2 97.21(13)
C20 Cu5 C18 127.37(19)
C20 Cu5 C19 37.00(18)
Cu5 C17 H17A 116.3
Cu5 C17 H17B 116.3
H17A C17 H17B 113.3
C18 C17 Cu5 72.4(3)
C18 C17 H17A 116.3
C18 C17 H17B 116.3
Cu5 C18 H18A 116.7
Cu5 C18 H18B 116.7
C17 C18 Cu5 69.8(3)
C17 C18 H18A 116.7
C17 C18 H18B 116.7
H18A C18 H18B 113.7
Cu5 C19 H19A 116.5
Cu5 C19 H19B 116.5
H19A C19 H19B 113.5
C20 C19 Cu5 70.8(3)
C20 C19 H19A 116.5
C20 C19 H19B 116.5
Cu5 C20 H20A 116.4
Cu5 C20 H20B 116.4
C19 C20 Cu5 72.2(3)
C19 C20 H20A 116.4
C19 C20 H20B 116.4
H20A C20 H20B 113.3
C21 Cu6 Cl2 94.65(15)
C21 Cu6 C22 36.5(2)
C21 Cu6 C23 130.22(19)
C21 Cu6 C24 167.5(2)
C22 Cu6 Cl2 131.08(17)
C23 Cu6 Cl2 135.11(14)
C23 Cu6 C22 93.8(2)
C23 Cu6 C24 37.27(19)
C24 Cu6 Cl2 97.84(14)
C24 Cu6 C22 131.1(2)
Cu6 C21 H21A 116.2
Cu6 C21 H21B 116.2
H21A C21 H21B 113.2
C22 C21 Cu6 73.2(3)
C22 C21 H21A 116.2
C22 C21 H21B 116.2
Cu6 C22 H22A 116.6
Cu6 C22 H22B 116.6
C21 C22 Cu6 70.3(3)
C21 C22 H22A 116.6
C21 C22 H22B 116.6
H22A C22 H22B 113.6
Cu6 C23 H23A 116.5
Cu6 C23 H23B 116.5
H23A C23 H23B 113.5
C24 C23 Cu6 71.3(3)
C24 C23 H23A 116.5
C24 C23 H23B 116.5
Cu6 C24 H24A 116.5
Cu6 C24 H24B 116.5
C23 C24 Cu6 71.4(3)
C23 C24 H24A 116.5
C23 C24 H24B 116.5
H24A C24 H24B 113.5
C25 Cu7 C26 37.4(2)
C25 Cu7 C29 119.8(2)
C25 Cu7 C30 82.4(2)
C26 Cu7 C29 157.1(2)
C26 Cu7 C30 119.8(2)
C27 Cu7 C25 121.2(2)
C27 Cu7 C26 83.9(2)
C27 Cu7 C28 37.2(2)
C27 Cu7 C29 119.0(2)
C27 Cu7 C30 156.3(2)
C28 Cu7 C25 158.4(2)
C28 Cu7 C26 121.0(2)
C28 Cu7 C29 81.8(2)
C28 Cu7 C30 119.2(2)
C29 Cu7 C30 37.43(19)
Cu7 C25 H25A 116.5
Cu7 C25 H25B 116.5
H25A C25 H25B 113.5
C26 C25 Cu7 71.3(3)
C26 C25 H25A 116.5
C26 C25 H25B 116.5
Cu7 C26 H26A 116.5
Cu7 C26 H26B 116.5
C25 C26 Cu7 71.3(3)
C25 C26 H26A 116.5
C25 C26 H26B 116.5
H26A C26 H26B 113.5
Cu7 C27 H27A 116.5
Cu7 C27 H27B 116.5
H27A C27 H27B 113.5
C28 C27 Cu7 71.3(3)
C28 C27 H27A 116.5
C28 C27 H27B 116.5
Cu7 C28 H28A 116.5
Cu7 C28 H28B 116.5
C27 C28 Cu7 71.4(3)
C27 C28 H28A 116.5
C27 C28 H28B 116.5
H28A C28 H28B 113.4
Cu7 C29 H29A 116.4
Cu7 C29 H29B 116.4
H29A C29 H29B 113.4
C30 C29 Cu7 71.9(3)
C30 C29 H29A 116.4
C30 C29 H29B 116.4
Cu7 C30 H30A 116.5
Cu7 C30 H30B 116.5
C29 C30 Cu7 70.7(3)
C29 C30 H30A 116.5
C29 C30 H30B 116.5
H30A C30 H30B 113.5
F1 Sb1 F2 89.73(15)
F1 Sb1 F3 89.77(14)
F1 Sb1 F4 178.68(15)
F1 Sb1 F5 90.99(15)
F2 Sb1 F4 90.41(14)
F3 Sb1 F2 88.40(14)
F3 Sb1 F4 88.93(12)
F3 Sb1 F5 90.12(14)
F5 Sb1 F2 178.35(15)
F5 Sb1 F4 88.83(14)
F6 Sb1 F1 91.84(16)
F6 Sb1 F2 90.15(17)
F6 Sb1 F3 177.83(16)
F6 Sb1 F4 89.47(15)
F6 Sb1 F5 91.31(17)
F7 Sb2 F10 179.18(12)
F8 Sb2 F7 90.79(13)
F8 Sb2 F9 90.44(13)
F8 Sb2 F10 88.99(13)
F9 Sb2 F7 90.24(12)
F9 Sb2 F10 90.55(13)
F11 Sb2 F7 88.86(13)
F11 Sb2 F8 179.27(13)
F11 Sb2 F9 90.21(13)
F11 Sb2 F10 91.35(13)
F12 Sb2 F7 89.60(13)
F12 Sb2 F8 89.55(13)
F12 Sb2 F9 179.84(16)
F12 Sb2 F10 89.61(13)
F12 Sb2 F11 89.80(13)
F14 Sb3 F13 89.23(13)
F15 Sb3 F13 90.43(15)
F15 Sb3 F14 90.37(15)
F15 Sb3 F16 91.17(15)
F15 Sb3 F17 91.79(15)
F15 Sb3 F18 178.85(14)
F16 Sb3 F13 178.17(14)
F16 Sb3 F14 89.88(13)
F16 Sb3 F17 91.41(13)
F16 Sb3 F18 89.89(13)
F17 Sb3 F13 89.42(13)
F17 Sb3 F14 177.46(14)
F18 Sb3 F13 88.50(12)
F18 Sb3 F14 89.19(13)
F18 Sb3 F17 88.63(13)
F19 Sb4 F20 89.35(14)
F19 Sb4 F23 89.77(15)
F21 Sb4 F19 90.02(15)
F21 Sb4 F20 89.44(13)
F21 Sb4 F23 90.99(14)
F22 Sb4 F19 179.47(14)
F22 Sb4 F20 90.13(14)
F22 Sb4 F21 90.07(15)
F22 Sb4 F23 90.75(14)
F23 Sb4 F20 179.02(13)
F24 Sb4 F19 89.46(15)
F24 Sb4 F20 89.93(13)
F24 Sb4 F21 179.19(15)
F24 Sb4 F22 90.44(16)
F24 Sb4 F23 89.63(14)
F25 Sb5 F26 91.0(2)
F25 Sb5 F27 102.1(2)
F25 Sb5 F29 87.7(2)
F25 Sb5 F30 87.8(2)
F27 Sb5 F26 93.5(2)
F28 Sb5 F25 177.3(3)
F28 Sb5 F26 91.4(2)
F28 Sb5 F27 79.0(2)
F28 Sb5 F29 89.9(2)
F28 Sb5 F30 91.0(3)
F29 Sb5 F26 178.4(2)
F29 Sb5 F27 87.6(2)
F30 Sb5 F26 87.2(2)
F30 Sb5 F27 170.1(2)
F30 Sb5 F29 91.9(2)

loop_
_geom_bond_atom_site_label_1
_geom_bond_atom_site_label_2
_geom_bond_distance
Cl1 Cu1 2.3166(11)
Cl1 Cu2 2.2966(13)
Cl1 Cu3 2.2968(12)
Cu1 C1 2.117(5)
Cu1 C2 2.149(4)
Cu1 C3 2.153(5)
Cu1 C4 2.117(5)
C1 H1A 0.9900
C1 H1B 0.9900
C1 C2 1.350(6)
C2 H2A 0.9900
C2 H2B 0.9900
C3 H3A 0.9900
C3 H3B 0.9900
C3 C4 1.361(6)
C4 H4A 0.9900
C4 H4B 0.9900
Cu2 C5 2.119(4)
Cu2 C6 2.124(4)
Cu2 C7 2.137(4)
Cu2 C8 2.114(4)
C5 H5A 0.9900
C5 H5B 0.9900
C5 C6 1.361(6)
C6 H6A 0.9900
C6 H6B 0.9900
C7 H7A 0.9900
C7 H7B 0.9900
C7 C8 1.354(6)
C8 H8A 0.9900
C8 H8B 0.9900
Cu3 C9 2.114(5)
Cu3 C10 2.129(5)
Cu3 C11 2.125(6)
Cu3 C12 2.105(5)
C9 H9A 0.9900
C9 H9B 0.9900
C9 C10 1.330(8)
C10 H10A 0.9900
C10 H10B 0.9900
C11 H11A 0.9900
C11 H11B 0.9900
C11 C12 1.337(7)
C12 H12A 0.9900
C12 H12B 0.9900
Cl2 Cu4 2.3084(11)
Cl2 Cu5 2.2920(13)
Cl2 Cu6 2.3037(12)
Cu4 C13 2.114(5)
Cu4 C14 2.141(4)
Cu4 C15 2.149(6)
Cu4 C16 2.102(5)
C13 H13A 0.9900
C13 H13B 0.9900
C13 C14 1.368(7)
C14 H14A 0.9900
C14 H14B 0.9900
C15 H15A 0.9900
C15 H15B 0.9900
C15 C16 1.358(7)
C16 H16A 0.9900
C16 H16B 0.9900
Cu5 C17 2.095(5)
Cu5 C18 2.127(5)
Cu5 C19 2.135(4)
Cu5 C20 2.118(5)
C17 H17A 0.9900
C17 H17B 0.9900
C17 C18 1.369(7)
C18 H18A 0.9900
C18 H18B 0.9900
C19 H19A 0.9900
C19 H19B 0.9900
C19 C20 1.349(7)
C20 H20A 0.9900
C20 H20B 0.9900
Cu6 C21 2.106(5)
Cu6 C22 2.140(5)
Cu6 C23 2.106(5)
Cu6 C24 2.106(5)
C21 H21A 0.9900
C21 H21B 0.9900
C21 C22 1.329(8)
C22 H22A 0.9900
C22 H22B 0.9900
C23 H23A 0.9900
C23 H23B 0.9900
C23 C24 1.346(7)
C24 H24A 0.9900
C24 H24B 0.9900
Cu7 C25 2.163(5)
Cu7 C26 2.163(6)
Cu7 C27 2.155(6)
Cu7 C28 2.154(5)
Cu7 C29 2.169(6)
Cu7 C30 2.183(6)
C25 H25A 0.9900
C25 H25B 0.9900
C25 C26 1.388(9)
C26 H26A 0.9900
C26 H26B 0.9900
C27 H27A 0.9900
C27 H27B 0.9900
C27 C28 1.375(8)
C28 H28A 0.9900
C28 H28B 0.9900
C29 H29A 0.9900
C29 H29B 0.9900
C29 C30 1.397(7)
C30 H30A 0.9900
C30 H30B 0.9900
Sb1 F1 1.853(3)
Sb1 F2 1.882(3)
Sb1 F3 1.857(3)
Sb1 F4 1.883(3)
Sb1 F5 1.875(3)
Sb1 F6 1.853(3)
Sb2 F7 1.874(3)
Sb2 F8 1.871(3)
Sb2 F9 1.872(3)
Sb2 F10 1.879(3)
Sb2 F11 1.867(3)
Sb2 F12 1.866(3)
Sb3 F13 1.887(3)
Sb3 F14 1.882(3)
Sb3 F15 1.863(3)
Sb3 F16 1.863(3)
Sb3 F17 1.883(3)
Sb3 F18 1.875(3)
Sb4 F19 1.870(3)
Sb4 F20 1.896(3)
Sb4 F21 1.859(3)
Sb4 F22 1.857(3)
Sb4 F23 1.869(3)
Sb4 F24 1.851(3)
Sb5 F25 1.867(5)
Sb5 F26 1.894(5)
Sb5 F27 1.888(4)
Sb5 F28 1.856(6)
Sb5 F29 1.870(5)
Sb5 F30 1.868(5)
